data_4071342
loop_
_publ_author_name
'Vujkovic, Nadia'
'Fillol, Julio Lloret'
'Ward, Benjamin D.'
'Wadepohl, Hubert'
'Mountford, Philip'
'Gade, Lutz H.'

_publ_section_title
;
 Insertions into Azatitanacyclobutenes: New Insights into Three-Component
 Coupling Reactions Involving Imidotitanium Intermediates
;
_journal_issue 11
_journal_name_full Organometallics
_journal_page_first 2518
_journal_paper_doi 10.1021/om8001203
_journal_volume 27
_journal_year 2008
_chemical_formula_sum 'C37 H44 N4 Ti'
_chemical_formula_weight 592.66
_space_group_IT_number 61
_symmetry_cell_setting orthorhombic
_symmetry_Int_Tables_number 61
_symmetry_space_group_name_Hall '-P 2ac 2ab'
_symmetry_space_group_name_H-M 'P b c a'
_atom_sites_solution_hydrogens geom
_atom_sites_solution_primary direct
_atom_sites_solution_secondary difmap
_audit_block_code ga_nv15
_audit_creation_method SHELXL-97
_cell_angle_alpha 90.00
_cell_angle_beta 90.00
_cell_angle_gamma 90.00
_cell_formula_units_Z 8
_cell_length_a 20.6472(16)
_cell_length_b 12.2032(10)
_cell_length_c 25.668(2)
_cell_measurement_temperature 100(2)
_cell_volume 6467.4(9)
_computing_cell_refinement 'SAINT (Bruker AXS, 1997-2006)'
_computing_data_collection 'SMART (Bruker AXS, 1997-2003)'
_computing_data_reduction 'SAINT (Bruker AXS, 1997-2006)'
_computing_molecular_graphics 'PLATON (Spek, 1980-2005)'
_computing_publication_material 'SHELXL-97 (Sheldrick, 1997)'
_computing_structure_refinement 'SHELXL-97 (Sheldrick, 1997)'
_computing_structure_solution 'DIRDIF (Beurskens, 1999-2007)'
_diffrn_ambient_temperature 100(2)
_diffrn_measured_fraction_theta_full 1.000
_diffrn_measured_fraction_theta_max 1.000
_diffrn_measurement_device_type 'CCD area detector (Bruker AXS Smart 1000)'
_diffrn_measurement_method '\f- and \w-scans'
_diffrn_radiation_monochromator graphite
_diffrn_radiation_probe x-ray
_diffrn_radiation_type MoK\a
_diffrn_radiation_wavelength 0.71073
_diffrn_reflns_av_R_equivalents 0.0970
_diffrn_reflns_av_sigmaI/netI 0.0450
_diffrn_reflns_limit_h_max 0
_diffrn_reflns_limit_h_min -27
_diffrn_reflns_limit_k_max 16
_diffrn_reflns_limit_k_min 0
_diffrn_reflns_limit_l_max 0
_diffrn_reflns_limit_l_min -33
_diffrn_reflns_number 131850
_diffrn_reflns_theta_full 27.88
_diffrn_reflns_theta_max 27.88
_diffrn_reflns_theta_min 2.09
_diffrn_source 'fine-focus sealed tube'
_exptl_absorpt_coefficient_mu 0.296
_exptl_absorpt_correction_T_max 0.7464
_exptl_absorpt_correction_T_min 0.6898
_exptl_absorpt_correction_type multi-scan
_exptl_absorpt_process_details 'SADABS (Bruker AXS, 2004-2007)'
_exptl_crystal_colour black
_exptl_crystal_density_diffrn 1.217
_exptl_crystal_density_method 'not measured'
_exptl_crystal_description irregular
_exptl_crystal_F_000 2528
_exptl_crystal_size_max 0.22
_exptl_crystal_size_mid 0.18
_exptl_crystal_size_min 0.08
_refine_diff_density_max 0.429
_refine_diff_density_min -0.802
_refine_diff_density_rms 0.064
_refine_ls_abs_structure_details 'Flack H D (1983), Acta Cryst. A39, 876-881'
_refine_ls_extinction_method none
_refine_ls_goodness_of_fit_ref 1.086
_refine_ls_hydrogen_treatment mixed
_refine_ls_matrix_type full
_refine_ls_number_parameters 389
_refine_ls_number_reflns 7701
_refine_ls_number_restraints 0
_refine_ls_restrained_S_all 1.086
_refine_ls_R_factor_all 0.0828
_refine_ls_R_factor_gt 0.0545
_refine_ls_shift/su_max 0.000
_refine_ls_shift/su_mean 0.000
_refine_ls_structure_factor_coef Fsqd
_refine_ls_weighting_details 'calc w=1/[\s^2^(Fo^2^)+(0.0889P)^2^+0.3964P] where P=(Fo^2^+2Fc^2^)/3'
_refine_ls_weighting_scheme calc
_refine_ls_wR_factor_gt 0.1411
_refine_ls_wR_factor_ref 0.1549
_reflns_number_gt 5369
_reflns_number_total 7701
_reflns_threshold_expression >2sigma(I)
_cod_data_source_file om8001203-file002.cif
_cod_data_source_block complex_1a
_cod_original_cell_volume 6467.3(9)
_cod_database_code 4071342
_audit_block_refno 671

loop_
_symmetry_equiv_pos_as_xyz
'x, y, z'
'-x+1/2, -y, z+1/2'
'x+1/2, -y+1/2, -z'
'-x, y+1/2, -z+1/2'
'-x, -y, -z'
'x-1/2, y, -z-1/2'
'-x-1/2, y-1/2, z'
'x, -y-1/2, z-1/2'

loop_
_atom_site_label
_atom_site_type_symbol
_atom_site_fract_x
_atom_site_fract_y
_atom_site_fract_z
_atom_site_U_iso_or_equiv
_atom_site_adp_type
_atom_site_occupancy
_atom_site_symmetry_multiplicity
_atom_site_calc_flag
_atom_site_refinement_flags
C1 C 0.16416(10) 0.23750(18) 0.11297(8) 0.0234(5) Uani 1 1 d .
H1 H 0.1935(12) 0.281(2) 0.0886(9) 0.028 Uiso 1 1 d .
C2 C 0.10355(10) 0.26795(17) 0.12911(9) 0.0232(4) Uani 1 1 d .
C3 C 0.04488(11) -0.11454(18) 0.13654(9) 0.0239(5) Uani 1 1 d .
H3A H 0.0775 -0.1735 0.1402 0.029 Uiso 1 1 calc R
H3B H 0.0093 -0.1433 0.1146 0.029 Uiso 1 1 calc R
C4 C -0.01379(10) -0.19466(17) 0.21027(9) 0.0257(5) Uani 1 1 d .
H4A H -0.0326 -0.1835 0.2449 0.038 Uiso 1 1 calc R
H4B H 0.0193 -0.2521 0.2121 0.038 Uiso 1 1 calc R
H4C H -0.0479 -0.2168 0.1859 0.038 Uiso 1 1 calc R
C5 C -0.03111(10) 0.00595(17) 0.18850(8) 0.0209(4) Uani 1 1 d .
C6 C -0.09511(10) -0.00239(19) 0.20443(9) 0.0253(5) Uani 1 1 d .
H6 H -0.1113 -0.0701 0.2173 0.030 Uiso 1 1 calc R
C7 C -0.13543(10) 0.08814(19) 0.20161(9) 0.0283(5) Uani 1 1 d .
H7 H -0.1792 0.0835 0.2129 0.034 Uiso 1 1 calc R
C8 C -0.11096(10) 0.18520(19) 0.18213(9) 0.0277(5) Uani 1 1 d .
H8 H -0.1377 0.2482 0.1794 0.033 Uiso 1 1 calc R
C9 C -0.04693(10) 0.18910(18) 0.16674(8) 0.0232(4) Uani 1 1 d .
H9 H -0.0302 0.2558 0.1532 0.028 Uiso 1 1 calc R
C10 C 0.13998(9) 0.08948(17) 0.26277(8) 0.0210(4) Uani 1 1 d .
C11 C 0.14383(10) 0.04239(18) 0.31275(8) 0.0233(4) Uani 1 1 d .
H11 H 0.1225 -0.0251 0.3194 0.028 Uiso 1 1 calc R
C12 C 0.17844(11) 0.09315(19) 0.35277(8) 0.0269(5) Uani 1 1 d .
C13 C 0.21001(11) 0.19122(19) 0.34316(9) 0.0265(5) Uani 1 1 d .
H13 H 0.2338 0.2255 0.3703 0.032 Uiso 1 1 calc R
C14 C 0.20722(10) 0.24016(18) 0.29415(9) 0.0249(5) Uani 1 1 d .
C15 C 0.17192(9) 0.18974(17) 0.25494(8) 0.0219(4) Uani 1 1 d .
H15 H 0.1693 0.2241 0.2218 0.026 Uiso 1 1 calc R
C16 C 0.18103(14) 0.0396(2) 0.40609(9) 0.0394(6) Uani 1 1 d .
H16A H 0.1561 -0.0287 0.4055 0.059 Uiso 0.50 1 calc PR
H16B H 0.1625 0.0894 0.4321 0.059 Uiso 0.50 1 calc PR
H16C H 0.2262 0.0235 0.4151 0.059 Uiso 0.50 1 calc PR
H16D H 0.2071 0.0848 0.4296 0.059 Uiso 0.50 1 calc PR
H16E H 0.2006 -0.0333 0.4030 0.059 Uiso 0.50 1 calc PR
H16F H 0.1370 0.0326 0.4200 0.059 Uiso 0.50 1 calc PR
C17 C 0.24223(11) 0.34529(19) 0.28293(10) 0.0316(5) Uani 1 1 d .
H17A H 0.2844 0.3290 0.2673 0.047 Uiso 1 1 calc R
H17B H 0.2486 0.3859 0.3155 0.047 Uiso 1 1 calc R
H17C H 0.2165 0.3896 0.2587 0.047 Uiso 1 1 calc R
C18 C 0.08677(10) -0.03643(18) 0.05615(8) 0.0228(4) Uani 1 1 d .
C19 C 0.09546(11) -0.13926(19) 0.03304(9) 0.0262(5) Uani 1 1 d .
H19 H 0.0902 -0.2036 0.0535 0.031 Uiso 1 1 calc R
C20 C 0.11165(12) -0.1487(2) -0.01924(9) 0.0320(5) Uani 1 1 d .
C21 C 0.11979(13) -0.0537(2) -0.04880(9) 0.0349(6) Uani 1 1 d .
H21 H 0.1322 -0.0596 -0.0843 0.042 Uiso 1 1 calc R
C22 C 0.11010(11) 0.04853(19) -0.02740(9) 0.0299(5) Uani 1 1 d .
C23 C 0.09302(11) 0.05667(19) 0.02495(9) 0.0269(5) Uani 1 1 d .
H23 H 0.0855 0.1269 0.0397 0.032 Uiso 1 1 calc R
C24 C 0.12099(16) -0.2605(2) -0.04295(10) 0.0482(7) Uani 1 1 d .
H24A H 0.0790 -0.2896 -0.0542 0.072 Uiso 1 1 calc R
H24B H 0.1401 -0.3098 -0.0170 0.072 Uiso 1 1 calc R
H24C H 0.1500 -0.2549 -0.0731 0.072 Uiso 1 1 calc R
C25 C 0.12062(15) 0.1518(2) -0.05860(10) 0.0426(7) Uani 1 1 d .
H25A H 0.1613 0.1865 -0.0478 0.064 Uiso 1 1 calc R
H25B H 0.0846 0.2025 -0.0525 0.064 Uiso 1 1 calc R
H25C H 0.1228 0.1336 -0.0957 0.064 Uiso 1 1 calc R
C26 C 0.07014(10) -0.05763(18) 0.23179(8) 0.0239(5) Uani 1 1 d .
H26A H 0.0494 -0.0511 0.2664 0.029 Uiso 1 1 calc R
H26B H 0.1014 -0.1189 0.2337 0.029 Uiso 1 1 calc R
C27 C 0.01730(10) -0.08735(16) 0.19139(8) 0.0210(4) Uani 1 1 d .
C28 C 0.07507(10) 0.36968(18) 0.10985(9) 0.0234(5) Uani 1 1 d .
C29 C 0.08300(11) 0.40359(19) 0.05764(9) 0.0279(5) Uani 1 1 d .
H29 H 0.1052 0.3574 0.0338 0.033 Uiso 1 1 calc R
C30 C 0.05892(12) 0.5029(2) 0.04076(11) 0.0390(6) Uani 1 1 d .
H30 H 0.0653 0.5248 0.0056 0.047 Uiso 1 1 calc R
C31 C 0.02550(12) 0.5711(2) 0.07459(12) 0.0406(6) Uani 1 1 d .
H31 H 0.0088 0.6391 0.0626 0.049 Uiso 1 1 calc R
C32 C 0.01671(12) 0.5399(2) 0.12534(11) 0.0379(6) Uani 1 1 d .
H32 H -0.0064 0.5861 0.1486 0.046 Uiso 1 1 calc R
C33 C 0.04172(11) 0.4402(2) 0.14304(10) 0.0305(5) Uani 1 1 d .
H33 H 0.0358 0.4200 0.1785 0.037 Uiso 1 1 calc R
C34 C 0.25132(11) 0.09647(19) 0.11855(10) 0.0295(5) Uani 1 1 d .
C35 C 0.26019(15) 0.0746(4) 0.06090(12) 0.0753(12) Uani 1 1 d .
H35A H 0.2289 0.0192 0.0495 0.113 Uiso 1 1 calc R
H35B H 0.3043 0.0479 0.0546 0.113 Uiso 1 1 calc R
H35C H 0.2532 0.1426 0.0414 0.113 Uiso 1 1 calc R
C36 C 0.25840(14) -0.0095(2) 0.14954(13) 0.0545(9) Uani 1 1 d .
H36A H 0.2507 0.0054 0.1865 0.082 Uiso 1 1 calc R
H36B H 0.3023 -0.0386 0.1449 0.082 Uiso 1 1 calc R
H36C H 0.2268 -0.0633 0.1370 0.082 Uiso 1 1 calc R
C37 C 0.30178(12) 0.1773(2) 0.13775(14) 0.0544(9) Uani 1 1 d .
H37A H 0.2991 0.2449 0.1172 0.082 Uiso 1 1 calc R
H37B H 0.3450 0.1453 0.1339 0.082 Uiso 1 1 calc R
H37C H 0.2938 0.1941 0.1745 0.082 Uiso 1 1 calc R
N1 N 0.10595(8) 0.04332(14) 0.22137(7) 0.0221(4) Uani 1 1 d .
N2 N 0.07484(8) -0.02236(15) 0.10941(7) 0.0229(4) Uani 1 1 d .
N3 N -0.00741(8) 0.10215(14) 0.17027(7) 0.0202(4) Uani 1 1 d .
N4 N 0.18598(8) 0.13635(15) 0.12936(8) 0.0255(4) Uani 1 1 d .
Ti Ti 0.098005(17) 0.10320(3) 0.151125(15) 0.01945(12) Uani 1 1 d .

loop_
_atom_site_aniso_label
_atom_site_aniso_U_11
_atom_site_aniso_U_22
_atom_site_aniso_U_33
_atom_site_aniso_U_23
_atom_site_aniso_U_13
_atom_site_aniso_U_12
C1 0.0198(10) 0.0232(11) 0.0273(11) 0.0025(9) 0.0014(8) -0.0010(8)
C2 0.0193(10) 0.0211(11) 0.0292(11) 0.0028(9) 0.0016(8) 0.0004(8)
C3 0.0222(11) 0.0210(11) 0.0284(11) -0.0020(9) 0.0044(8) -0.0018(8)
C4 0.0242(11) 0.0242(11) 0.0286(12) 0.0018(9) 0.0022(9) -0.0015(9)
C5 0.0187(10) 0.0237(10) 0.0202(10) -0.0022(8) 0.0014(8) -0.0022(8)
C6 0.0199(10) 0.0276(11) 0.0284(11) 0.0006(9) 0.0026(8) -0.0025(9)
C7 0.0164(10) 0.0368(13) 0.0316(12) -0.0028(10) 0.0050(9) 0.0001(9)
C8 0.0220(11) 0.0285(12) 0.0328(12) -0.0049(10) -0.0001(9) 0.0035(9)
C9 0.0209(10) 0.0207(10) 0.0281(11) -0.0011(8) -0.0006(8) -0.0001(8)
C10 0.0142(9) 0.0219(10) 0.0267(11) -0.0009(8) 0.0015(8) 0.0028(8)
C11 0.0194(10) 0.0237(11) 0.0266(11) -0.0001(9) 0.0026(8) 0.0007(8)
C12 0.0279(11) 0.0295(12) 0.0233(11) -0.0016(9) 0.0006(9) 0.0040(9)
C13 0.0217(10) 0.0286(12) 0.0292(12) -0.0063(9) 0.0016(9) 0.0028(9)
C14 0.0146(9) 0.0230(11) 0.0370(12) -0.0027(9) 0.0038(9) 0.0031(8)
C15 0.0160(9) 0.0241(11) 0.0254(11) 0.0034(9) 0.0018(8) 0.0020(8)
C16 0.0496(16) 0.0428(16) 0.0259(13) 0.0041(11) -0.0005(11) -0.0062(12)
C17 0.0223(11) 0.0281(12) 0.0444(14) 0.0008(10) -0.0028(10) -0.0017(9)
C18 0.0177(10) 0.0260(11) 0.0246(11) -0.0012(9) 0.0011(8) 0.0007(8)
C19 0.0292(11) 0.0232(11) 0.0263(11) 0.0036(9) 0.0010(9) -0.0009(9)
C20 0.0421(14) 0.0281(12) 0.0257(12) -0.0003(10) 0.0012(10) 0.0000(10)
C21 0.0479(15) 0.0351(13) 0.0217(12) -0.0001(10) 0.0019(10) -0.0033(11)
C22 0.0323(12) 0.0293(13) 0.0281(12) 0.0045(10) -0.0037(9) -0.0062(10)
C23 0.0304(12) 0.0240(11) 0.0263(11) -0.0011(9) -0.0018(9) -0.0024(9)
C24 0.085(2) 0.0300(14) 0.0291(14) 0.0004(11) 0.0095(14) 0.0062(14)
C25 0.0637(18) 0.0345(14) 0.0297(13) 0.0063(11) -0.0058(12) -0.0106(13)
C26 0.0183(10) 0.0263(11) 0.0272(11) 0.0058(9) 0.0003(8) -0.0028(8)
C27 0.0170(10) 0.0216(10) 0.0243(11) 0.0019(8) 0.0011(8) -0.0014(8)
C28 0.0156(9) 0.0222(11) 0.0323(12) 0.0023(9) -0.0008(8) -0.0031(8)
C29 0.0230(11) 0.0298(12) 0.0308(12) 0.0033(10) -0.0053(9) -0.0030(9)
C30 0.0270(12) 0.0440(15) 0.0459(15) 0.0158(13) -0.0073(11) -0.0052(11)
C31 0.0261(12) 0.0269(12) 0.0687(19) 0.0152(12) -0.0106(12) -0.0039(10)
C32 0.0246(12) 0.0259(12) 0.0632(18) -0.0055(12) 0.0036(11) 0.0012(10)
C33 0.0225(11) 0.0280(12) 0.0410(14) -0.0009(10) 0.0030(9) 0.0008(9)
C34 0.0170(10) 0.0303(12) 0.0413(13) 0.0024(10) 0.0056(9) 0.0042(9)
C35 0.0360(16) 0.140(4) 0.0494(19) -0.010(2) 0.0084(14) 0.040(2)
C36 0.0305(14) 0.0334(15) 0.100(3) 0.0206(16) 0.0168(15) 0.0125(12)
C37 0.0182(12) 0.0373(16) 0.108(3) -0.0059(16) -0.0035(14) 0.0026(11)
N1 0.0174(8) 0.0211(9) 0.0277(9) 0.0025(7) 0.0000(7) -0.0031(7)
N2 0.0218(9) 0.0219(9) 0.0249(9) 0.0023(7) 0.0052(7) 0.0007(7)
N3 0.0175(8) 0.0210(9) 0.0221(9) -0.0006(7) -0.0001(7) -0.0002(7)
N4 0.0168(9) 0.0225(10) 0.0371(11) 0.0036(8) 0.0048(8) 0.0022(7)
Ti 0.01482(18) 0.0195(2) 0.0240(2) 0.00197(15) 0.00211(14) -0.00071(14)

loop_
_atom_type_symbol
_atom_type_description
_atom_type_scat_dispersion_real
_atom_type_scat_dispersion_imag
_atom_type_scat_source
C C 0.0033 0.0016 'International Tables Vol C Tables 4.2.6.8 and 6.1.1.4'
H H 0.0000 0.0000 'International Tables Vol C Tables 4.2.6.8 and 6.1.1.4'
N N 0.0061 0.0033 'International Tables Vol C Tables 4.2.6.8 and 6.1.1.4'
Ti Ti 0.2776 0.4457 'International Tables Vol C Tables 4.2.6.8 and 6.1.1.4'

loop_
_geom_angle_atom_site_label_1
_geom_angle_atom_site_label_2
_geom_angle_atom_site_label_3
_geom_angle
C2 C1 N4 116.68(19)
C2 C1 H1 125.8(14)
N4 C1 H1 117.4(14)
C1 C2 C28 119.76(19)
C1 C2 Ti 82.58(14)
C28 C2 Ti 152.48(15)
N2 C3 C27 115.00(17)
N2 C3 H3A 108.5
C27 C3 H3A 108.5
N2 C3 H3B 108.5
C27 C3 H3B 108.5
H3A C3 H3B 107.5
C27 C4 H4A 109.5
C27 C4 H4B 109.5
H4A C4 H4B 109.5
C27 C4 H4C 109.5
H4A C4 H4C 109.5
H4B C4 H4C 109.5
N3 C5 C6 120.62(19)
N3 C5 C27 115.41(17)
C6 C5 C27 123.94(19)
C7 C6 C5 119.9(2)
C7 C6 H6 120.0
C5 C6 H6 120.0
C8 C7 C6 118.9(2)
C8 C7 H7 120.6
C6 C7 H7 120.6
C9 C8 C7 118.9(2)
C9 C8 H8 120.5
C7 C8 H8 120.5
N3 C9 C8 122.4(2)
N3 C9 H9 118.8
C8 C9 H9 118.8
N1 C10 C15 118.68(19)
N1 C10 C11 123.96(19)
C15 C10 C11 117.36(19)
C12 C11 C10 121.2(2)
C12 C11 H11 119.4
C10 C11 H11 119.4
C13 C12 C11 119.6(2)
C13 C12 C16 121.1(2)
C11 C12 C16 119.4(2)
C12 C13 C14 120.8(2)
C12 C13 H13 119.6
C14 C13 H13 119.6
C15 C14 C13 119.1(2)
C15 C14 C17 119.6(2)
C13 C14 C17 121.3(2)
C14 C15 C10 122.0(2)
C14 C15 H15 119.0
C10 C15 H15 119.0
C12 C16 H16A 109.5
C12 C16 H16B 109.5
H16A C16 H16B 109.5
C12 C16 H16C 109.5
H16A C16 H16C 109.5
H16B C16 H16C 109.5
C12 C16 H16D 109.5
H16A C16 H16D 141.1
H16B C16 H16D 56.3
H16C C16 H16D 56.3
C12 C16 H16E 109.5
H16A C16 H16E 56.3
H16B C16 H16E 141.1
H16C C16 H16E 56.3
H16D C16 H16E 109.5
C12 C16 H16F 109.5
H16A C16 H16F 56.3
H16B C16 H16F 56.3
H16C C16 H16F 141.1
H16D C16 H16F 109.5
H16E C16 H16F 109.5
C14 C17 H17A 109.5
C14 C17 H17B 109.5
H17A C17 H17B 109.5
C14 C17 H17C 109.5
H17A C17 H17C 109.5
H17B C17 H17C 109.5
C23 C18 N2 118.47(19)
C23 C18 C19 118.3(2)
N2 C18 C19 123.13(19)
C20 C19 C18 121.0(2)
C20 C19 H19 119.5
C18 C19 H19 119.5
C19 C20 C21 119.1(2)
C19 C20 C24 119.7(2)
C21 C20 C24 121.2(2)
C22 C21 C20 121.2(2)
C22 C21 H21 119.4
C20 C21 H21 119.4
C21 C22 C23 119.1(2)
C21 C22 C25 121.6(2)
C23 C22 C25 119.3(2)
C22 C23 C18 121.3(2)
C22 C23 H23 119.4
C18 C23 H23 119.4
C20 C24 H24A 109.5
C20 C24 H24B 109.5
H24A C24 H24B 109.5
C20 C24 H24C 109.5
H24A C24 H24C 109.5
H24B C24 H24C 109.5
C22 C25 H25A 109.5
C22 C25 H25B 109.5
H25A C25 H25B 109.5
C22 C25 H25C 109.5
H25A C25 H25C 109.5
H25B C25 H25C 109.5
N1 C26 C27 115.55(17)
N1 C26 H26A 108.4
C27 C26 H26A 108.4
N1 C26 H26B 108.4
C27 C26 H26B 108.4
H26A C26 H26B 107.5
C5 C27 C4 112.32(17)
C5 C27 C26 108.73(17)
C4 C27 C26 106.43(17)
C5 C27 C3 110.93(17)
C4 C27 C3 104.88(17)
C26 C27 C3 113.49(17)
C33 C28 C29 117.2(2)
C33 C28 C2 121.1(2)
C29 C28 C2 121.6(2)
C30 C29 C28 120.9(2)
C30 C29 H29 119.6
C28 C29 H29 119.6
C29 C30 C31 120.7(2)
C29 C30 H30 119.7
C31 C30 H30 119.7
C32 C31 C30 119.7(2)
C32 C31 H31 120.2
C30 C31 H31 120.2
C31 C32 C33 120.2(2)
C31 C32 H32 119.9
C33 C32 H32 119.9
C28 C33 C32 121.4(2)
C28 C33 H33 119.3
C32 C33 H33 119.3
N4 C34 C35 110.8(2)
N4 C34 C37 110.8(2)
C35 C34 C37 110.4(3)
N4 C34 C36 105.78(19)
C35 C34 C36 110.4(3)
C37 C34 C36 108.4(2)
C34 C35 H35A 109.5
C34 C35 H35B 109.5
H35A C35 H35B 109.5
C34 C35 H35C 109.5
H35A C35 H35C 109.5
H35B C35 H35C 109.5
C34 C36 H36A 109.5
C34 C36 H36B 109.5
H36A C36 H36B 109.5
C34 C36 H36C 109.5
H36A C36 H36C 109.5
H36B C36 H36C 109.5
C34 C37 H37A 109.5
C34 C37 H37B 109.5
H37A C37 H37B 109.5
C34 C37 H37C 109.5
H37A C37 H37C 109.5
H37B C37 H37C 109.5
C10 N1 C26 117.15(17)
C10 N1 Ti 126.55(14)
C26 N1 Ti 116.24(13)
C18 N2 C3 116.47(17)
C18 N2 Ti 126.57(14)
C3 N2 Ti 116.87(14)
C9 N3 C5 119.26(18)
C9 N3 Ti 125.02(14)
C5 N3 Ti 115.67(13)
C1 N4 C34 122.80(18)
C1 N4 Ti 88.20(13)
C34 N4 Ti 148.07(16)
N2 Ti N4 103.73(8)
N2 Ti N1 103.66(7)
N4 Ti N1 105.36(8)
N2 Ti C2 128.83(8)
N4 Ti C2 70.80(8)
N1 Ti C2 127.21(8)
N2 Ti N3 82.87(7)
N4 Ti N3 167.53(7)
N1 Ti N3 82.90(7)
C2 Ti N3 96.80(7)

loop_
_geom_bond_atom_site_label_1
_geom_bond_atom_site_label_2
_geom_bond_distance
C1 C2 1.370(3)
C1 N4 1.380(3)
C1 H1 1.02(2)
C2 C28 1.460(3)
C2 Ti 2.091(2)
C3 N2 1.460(3)
C3 C27 1.555(3)
C3 H3A 0.9900
C3 H3B 0.9900
C4 C27 1.537(3)
C4 H4A 0.9800
C4 H4B 0.9800
C4 H4C 0.9800
C5 N3 1.355(3)
C5 C6 1.387(3)
C5 C27 1.517(3)
C6 C7 1.385(3)
C6 H6 0.9500
C7 C8 1.381(3)
C7 H7 0.9500
C8 C9 1.381(3)
C8 H8 0.9500
C9 N3 1.342(3)
C9 H9 0.9500
C10 N1 1.393(3)
C10 C15 1.404(3)
C10 C11 1.408(3)
C11 C12 1.396(3)
C11 H11 0.9500
C12 C13 1.385(3)
C12 C16 1.518(3)
C13 C14 1.394(3)
C13 H13 0.9500
C14 C15 1.387(3)
C14 C17 1.500(3)
C15 H15 0.9500
C16 H16A 0.9800
C16 H16B 0.9800
C16 H16C 0.9800
C16 H16D 0.9800
C16 H16E 0.9800
C16 H16F 0.9800
C17 H17A 0.9800
C17 H17B 0.9800
C17 H17C 0.9800
C18 C23 1.396(3)
C18 N2 1.399(3)
C18 C19 1.400(3)
C19 C20 1.388(3)
C19 H19 0.9500
C20 C21 1.395(3)
C20 C24 1.507(3)
C21 C22 1.378(3)
C21 H21 0.9500
C22 C23 1.393(3)
C22 C25 1.509(3)
C23 H23 0.9500
C24 H24A 0.9800
C24 H24B 0.9800
C24 H24C 0.9800
C25 H25A 0.9800
C25 H25B 0.9800
C25 H25C 0.9800
C26 N1 1.462(3)
C26 C27 1.548(3)
C26 H26A 0.9900
C26 H26B 0.9900
C28 C33 1.393(3)
C28 C29 1.412(3)
C29 C30 1.380(3)
C29 H29 0.9500
C30 C31 1.386(4)
C30 H30 0.9500
C31 C32 1.369(4)
C31 H31 0.9500
C32 C33 1.398(3)
C32 H32 0.9500
C33 H33 0.9500
C34 N4 1.461(3)
C34 C35 1.515(4)
C34 C37 1.517(4)
C34 C36 1.525(3)
C35 H35A 0.9800
C35 H35B 0.9800
C35 H35C 0.9800
C36 H36A 0.9800
C36 H36B 0.9800
C36 H36C 0.9800
C37 H37A 0.9800
C37 H37B 0.9800
C37 H37C 0.9800
N1 Ti 1.9523(18)
N2 Ti 1.9296(19)
N3 Ti 2.2313(17)
N4 Ti 1.9430(18)

loop_
_geom_torsion_atom_site_label_1
_geom_torsion_atom_site_label_2
_geom_torsion_atom_site_label_3
_geom_torsion_atom_site_label_4
_geom_torsion
N4 C1 C2 C28 -175.0(2)
N4 C1 C2 Ti -12.06(19)
N3 C5 C6 C7 0.2(3)
C27 C5 C6 C7 178.3(2)
C5 C6 C7 C8 0.9(3)
C6 C7 C8 C9 -0.8(3)
C7 C8 C9 N3 -0.4(3)
N1 C10 C11 C12 -179.58(19)
C15 C10 C11 C12 -0.5(3)
C10 C11 C12 C13 -0.5(3)
C10 C11 C12 C16 179.8(2)
C11 C12 C13 C14 0.5(3)
C16 C12 C13 C14 -179.7(2)
C12 C13 C14 C15 0.4(3)
C12 C13 C14 C17 -178.8(2)
C13 C14 C15 C10 -1.4(3)
C17 C14 C15 C10 177.86(19)
N1 C10 C15 C14 -179.42(18)
C11 C10 C15 C14 1.4(3)
C23 C18 C19 C20 1.7(3)
N2 C18 C19 C20 -175.5(2)
C18 C19 C20 C21 0.5(4)
C18 C19 C20 C24 179.7(2)
C19 C20 C21 C22 -2.0(4)
C24 C20 C21 C22 178.8(3)
C20 C21 C22 C23 1.2(4)
C20 C21 C22 C25 178.2(2)
C21 C22 C23 C18 1.2(3)
C25 C22 C23 C18 -175.9(2)
N2 C18 C23 C22 174.7(2)
C19 C18 C23 C22 -2.6(3)
N3 C5 C27 C4 -177.66(18)
C6 C5 C27 C4 4.1(3)
N3 C5 C27 C26 64.8(2)
C6 C5 C27 C26 -113.4(2)
N3 C5 C27 C3 -60.6(2)
C6 C5 C27 C3 121.1(2)
N1 C26 C27 C5 -58.5(2)
N1 C26 C27 C4 -179.67(17)
N1 C26 C27 C3 65.5(2)
N2 C3 C27 C5 56.0(2)
N2 C3 C27 C4 177.49(17)
N2 C3 C27 C26 -66.8(2)
C1 C2 C28 C33 -137.5(2)
Ti C2 C28 C33 81.7(4)
C1 C2 C28 C29 39.1(3)
Ti C2 C28 C29 -101.7(4)
C33 C28 C29 C30 0.5(3)
C2 C28 C29 C30 -176.3(2)
C28 C29 C30 C31 -0.9(3)
C29 C30 C31 C32 0.5(4)
C30 C31 C32 C33 0.5(4)
C29 C28 C33 C32 0.5(3)
C2 C28 C33 C32 177.3(2)
C31 C32 C33 C28 -1.0(4)
C15 C10 N1 C26 -176.44(18)
C11 C10 N1 C26 2.7(3)
C15 C10 N1 Ti 0.7(3)
C11 C10 N1 Ti 179.84(15)
C27 C26 N1 C10 162.20(18)
C27 C26 N1 Ti -15.3(2)
C23 C18 N2 C3 157.51(19)
C19 C18 N2 C3 -25.3(3)
C23 C18 N2 Ti -25.9(3)
C19 C18 N2 Ti 151.28(17)
C27 C3 N2 C18 -165.90(18)
C27 C3 N2 Ti 17.2(2)
C8 C9 N3 C5 1.4(3)
C8 C9 N3 Ti -175.98(16)
C6 C5 N3 C9 -1.3(3)
C27 C5 N3 C9 -179.61(18)
C6 C5 N3 Ti 176.32(16)
C27 C5 N3 Ti -1.9(2)
C2 C1 N4 C34 -175.3(2)
C2 C1 N4 Ti 12.9(2)
C35 C34 N4 C1 -68.1(3)
C37 C34 N4 C1 54.9(3)
C36 C34 N4 C1 172.3(2)
C35 C34 N4 Ti 96.4(4)
C37 C34 N4 Ti -140.6(3)
C36 C34 N4 Ti -23.3(4)
C18 N2 Ti N4 -43.99(18)
C3 N2 Ti N4 132.57(15)
C18 N2 Ti N1 -153.87(17)
C3 N2 Ti N1 22.69(16)
C18 N2 Ti C2 32.2(2)
C3 N2 Ti C2 -151.20(14)
C18 N2 Ti N3 125.25(18)
C3 N2 Ti N3 -58.19(15)
C1 N4 Ti N2 118.80(13)
C34 N4 Ti N2 -48.2(3)
C1 N4 Ti N1 -132.58(13)
C34 N4 Ti N1 60.4(3)
C1 N4 Ti C2 -7.95(13)
C34 N4 Ti C2 -174.9(3)
C1 N4 Ti N3 -2.1(4)
C34 N4 Ti N3 -169.1(3)
C10 N1 Ti N2 159.03(16)
C26 N1 Ti N2 -23.80(16)
C10 N1 Ti N4 50.35(18)
C26 N1 Ti N4 -132.47(14)
C10 N1 Ti C2 -27.0(2)
C26 N1 Ti C2 150.22(14)
C10 N1 Ti N3 -120.12(17)
C26 N1 Ti N3 57.06(14)
C1 C2 Ti N2 -84.36(15)
C28 C2 Ti N2 62.1(4)
C1 C2 Ti N4 8.07(13)
C28 C2 Ti N4 154.5(4)
C1 C2 Ti N1 103.11(14)
C28 C2 Ti N1 -110.5(4)
C1 C2 Ti N3 -170.66(13)
C28 C2 Ti N3 -24.2(4)
C9 N3 Ti N2 -128.98(18)
C5 N3 Ti N2 53.50(15)
C9 N3 Ti N4 -6.1(4)
C5 N3 Ti N4 176.4(3)
C9 N3 Ti N1 126.22(18)
C5 N3 Ti N1 -51.29(15)
C9 N3 Ti C2 -0.56(18)
C5 N3 Ti C2 -178.08(15)
